data_4341628
loop_
_publ_author_name
'Artetxe, Be\~nat'
'Reinoso, Santiago'
'San Felices, Leire'
'Vitoria, Pablo'
'Pache, Aroa'
'Mart\'in-Caballero, Jagoba'
'Guti\'errez-Zorrilla, Juan M'

_publ_section_title
;
 Functionalization of krebs-type polyoxometalates with n,o-chelating
 ligands: a systematic study.
;
_journal_issue 1
_journal_name_full 'Inorganic chemistry'
_journal_page_first 241
_journal_page_last 252
_journal_paper_doi 10.1021/ic502232v
_journal_volume 54
_journal_year 2015
_chemical_compound_source 'synthesis as described'
_chemical_formula_moiety 'C8 H99.60 Mn2.40 N4 Na12 O120 Sb2 W19.60'
_chemical_formula_sum 'C8 H99.6 Mn2.4 N4 Na12 O120 Sb2 W19.6'
_chemical_formula_weight 6427.21
_chemical_name_systematic
;
 ?
;
_space_group_IT_number 2
_symmetry_cell_setting triclinic
_symmetry_Int_Tables_number 2
_symmetry_space_group_name_Hall '-P 1'
_symmetry_space_group_name_H-M 'P -1'
_atom_sites_solution_hydrogens geom
_atom_sites_solution_primary direct
_atom_sites_solution_secondary difmap
_audit_creation_date 2014-09-12T10:32:45-00:00
_audit_creation_method 'WinGX routine CIF_UPDATE'
_cell_angle_alpha 69.160(3)
_cell_angle_beta 71.318(3)
_cell_angle_gamma 87.719(2)
_cell_formula_units_Z 1
_cell_length_a 13.8331(4)
_cell_length_b 14.6798(3)
_cell_length_c 15.7557(5)
_cell_measurement_reflns_used 10357
_cell_measurement_temperature 100(2)
_cell_measurement_theta_max 28.3384
_cell_measurement_theta_min 1.5563
_cell_volume 2822.65(16)
_computing_cell_refinement
;
        CrysAlisPro, Agilent Technologies,
        Version 1.171.35.21 (release 20-01-2012 CrysAlis171 .NET)
        (compiled Jan 23 2012,18:06:46)
;
_computing_data_collection
;
        CrysAlisPro, Agilent Technologies,
        Version 1.171.35.21 (release 20-01-2012 CrysAlis171 .NET)
        (compiled Jan 23 2012,18:06:46)
;
_computing_data_reduction
;
        CrysAlisPro, Agilent Technologies,
        Version 1.171.35.21 (release 20-01-2012 CrysAlis171 .NET)
        (compiled Jan 23 2012,18:06:46)
;
_computing_molecular_graphics 'Ortep-3 for Windows (Farrugia, 1997)'
_computing_publication_material 'WinGX publication routines (Farrugia, 1999)'
_computing_structure_refinement 'SHELXL-97 (Sheldrick, 2008)'
_computing_structure_solution 'OLEX 2 (Dolomanov, 2009)'
_diffrn_ambient_temperature 100(2)
_diffrn_detector 'CCD plate'
_diffrn_detector_area_resol_mean 16.2439
_diffrn_detector_type Eos
_diffrn_measured_fraction_theta_full 0.994
_diffrn_measured_fraction_theta_max 0.994
_diffrn_measurement_device '\k-geometry diffractometer'
_diffrn_measurement_device_type 'SuperNova, Single source at offset'
_diffrn_measurement_method '\w scans'
_diffrn_orient_matrix_UB_11 0.0524017
_diffrn_orient_matrix_UB_12 0.0121718
_diffrn_orient_matrix_UB_13 -0.0091687
_diffrn_orient_matrix_UB_21 0.0124618
_diffrn_orient_matrix_UB_22 -0.0039332
_diffrn_orient_matrix_UB_23 -0.045808
_diffrn_orient_matrix_UB_31 -0.0070164
_diffrn_orient_matrix_UB_32 0.0502809
_diffrn_orient_matrix_UB_33 -0.0204286
_diffrn_radiation_monochromator mirror
_diffrn_radiation_probe x-ray
_diffrn_radiation_source 'SuperNova (Mo) X-ray Source'
_diffrn_radiation_type MoK\a
_diffrn_radiation_wavelength 0.71073
_diffrn_reflns_av_R_equivalents 0.037
_diffrn_reflns_av_unetI/netI 0.0499
_diffrn_reflns_limit_h_max 14
_diffrn_reflns_limit_h_min -16
_diffrn_reflns_limit_k_max 17
_diffrn_reflns_limit_k_min -17
_diffrn_reflns_limit_l_max 18
_diffrn_reflns_limit_l_min -18
_diffrn_reflns_number 14573
_diffrn_reflns_theta_full 25
_diffrn_reflns_theta_max 25
_diffrn_reflns_theta_min 1.56
_exptl_absorpt_coefficient_mu 20.781
_exptl_absorpt_correction_T_max 0.34
_exptl_absorpt_correction_T_min 0.027
_exptl_absorpt_correction_type analytical
_exptl_absorpt_process_details
;
        CrysAlisPro, Agilent Technologies,
        Version 1.171.35.21 (release 20-01-2012 CrysAlis171 .NET)
        (compiled Jan 23 2012,18:06:46)
Analytical numeric absorption correction using a multifaceted crystal
                        model based on expressions derived by R.C. Clark & J.S.
        (Clark, R. C. & Reid, J. S. (1995). Acta Cryst. A51, 887-897)
;
_exptl_crystal_colour orange
_exptl_crystal_density_diffrn 3.781
_exptl_crystal_density_method 'not measured'
_exptl_crystal_description prism
_exptl_crystal_F_000 2880
_exptl_crystal_size_max 0.5723
_exptl_crystal_size_mid 0.0747
_exptl_crystal_size_min 0.0592
_refine_diff_density_max 3.84
_refine_diff_density_min -4.771
_refine_diff_density_rms 0.457
_refine_ls_extinction_method none
_refine_ls_goodness_of_fit_ref 1.051
_refine_ls_hydrogen_treatment constr
_refine_ls_matrix_type full
_refine_ls_number_parameters 408
_refine_ls_number_reflns 9892
_refine_ls_number_restraints 1
_refine_ls_restrained_S_all 1.051
_refine_ls_R_factor_all 0.0503
_refine_ls_R_factor_gt 0.0468
_refine_ls_shift/su_max 0.001
_refine_ls_shift/su_mean 0
_refine_ls_structure_factor_coef Fsqd
_refine_ls_weighting_details 'calc w=1/[\s^2^(Fo^2^)+(0.0818P)^2^+8.4330P] where P=(Fo^2^+2Fc^2^)/3'
_refine_ls_weighting_scheme calc
_refine_ls_wR_factor_gt 0.1228
_refine_ls_wR_factor_ref 0.1264
_reflns_number_gt 9096
_reflns_number_total 9892
_reflns_threshold_expression >2sigma(I)
_cod_data_source_file ic502232v_si_002.cif
_cod_data_source_block 1-SbMn
_cod_depositor_comments 'Adding full bibliography for 4341628--4341641.cif.'
_cod_original_cell_volume 2822.65(13)
_cod_original_formula_sum 'C8 H99.60 Mn2.40 N4 Na12 O120 Sb2 W19.60'
_cod_database_code 4341628

loop_
_symmetry_equiv_pos_as_xyz
'x, y, z'
'-x, -y, -z'

loop_
_atom_site_label
_atom_site_type_symbol
_atom_site_fract_x
_atom_site_fract_y
_atom_site_fract_z
_atom_site_U_iso_or_equiv
_atom_site_adp_type
_atom_site_occupancy
_atom_site_symmetry_multiplicity
_atom_site_calc_flag
_atom_site_refinement_flags
_atom_site_disorder_group
C6 C -0.2815(9) 0.9546(9) 0.3385(9) 0.015(3) Uiso 1 1 d . .
C4 C -0.2410(9) 0.9825(9) 0.2328(9) 0.012(2) Uiso 1 1 d . .
C5 C -0.2509(9) 1.0639(9) 0.1620(9) 0.015(3) Uiso 1 1 d . .
H5 H -0.2867 1.1185 0.17 0.019 Uiso 1 1 calc R .
C2 C -0.1550(10) 0.9665(9) 0.0998(10) 0.018(3) Uiso 1 1 d . .
H2 H -0.1115 0.9427 0.0534 0.021 Uiso 1 1 calc R .
N3 N -0.1797(8) 0.9222(7) 0.1923(8) 0.014(2) Uiso 1 1 d . .
N1 N -0.2007(8) 1.0529(8) 0.0788(8) 0.018(2) Uiso 1 1 d . .
H1 H -0.1976 1.0936 0.0211 0.022 Uiso 1 1 calc R .
Na1 Na 0.2614(5) 0.2091(5) 0.4578(5) 0.025(2) Uiso 0.85(2) 1 d P .
Na2 Na 0.3410(4) 0.2279(4) 0.1094(4) 0.0159(18) Uiso 0.941(19) 1 d P .
Na3 Na 0.2978(4) 0.9327(3) 0.5192(4) 0.0106(15) Uiso 0.948(17) 1 d P .
Na4 Na 0.4316(5) 0.7344(5) 0.6227(5) 0.029(2) Uiso 0.88(2) 1 d P .
Na5 Na 0.0454(4) 1.1687(4) 0.1387(4) 0.0184(11) Uiso 1 1 d . .
Na6 Na 0.6567(4) 0.5790(4) 0.1772(4) 0.0176(11) Uiso 1 1 d . .
Na7 Na 0.6134(19) 0.5646(18) 0.4246(18) 0.068(9) Uiso 0.39(3) 1 d P 1
O1L O -0.2516(7) 0.8753(6) 0.3877(6) 0.0170(19) Uiso 1 1 d . .
O1 O -0.3146(10) 0.7217(9) 0.3247(9) 0.044(3) Uiso 1 1 d . .
O1S O 0.2129(6) 0.5500(6) 0.3152(6) 0.0094(17) Uiso 1 1 d . .
O1T O 0.1784(6) 0.3263(6) 0.5547(6) 0.0141(18) Uiso 1 1 d . .
O1W O 0.0798(9) 0.1588(8) 0.5111(8) 0.036(3) Uiso 1 1 d . .
O101 O 0.0535(6) 0.4131(6) 0.4449(6) 0.0146(18) Uiso 1 1 d . .
O2L O -0.3387(6) 1.0077(6) 0.3754(6) 0.0138(18) Uiso 1 1 d . .
O7M O -0.0843(6) 0.7060(6) 0.2225(6) 0.0150(18) Uiso 1 1 d . .
O2S O 0.1873(6) 0.7560(6) 0.2461(6) 0.0073(16) Uiso 1 1 d . .
O2W O 0.4042(11) 0.2950(10) 0.4514(10) 0.054(3) Uiso 1 1 d . .
O5M O -0.0107(7) 0.8267(6) 0.2985(6) 0.0156(19) Uiso 1 1 d . .
O3S O 0.1103(6) 0.6329(6) 0.1752(6) 0.0097(17) Uiso 1 1 d . .
O3T O 0.3450(7) 0.3619(6) 0.1799(6) 0.0160(19) Uiso 1 1 d . .
O3W O 0.4991(8) 0.1835(7) 0.1383(7) 0.028(2) Uiso 1 1 d . .
O4T O 0.2773(7) 0.8485(7) 0.4212(7) 0.022(2) Uiso 1 1 d . .
O4W O 0.3363(7) 0.1144(7) 0.0270(7) 0.024(2) Uiso 1 1 d . .
O810 O -0.0292(7) 0.4825(6) 0.2972(6) 0.0163(19) Uiso 1 1 d . .
O5T O 0.0726(6) 1.0097(6) 0.1592(6) 0.0145(18) Uiso 1 1 d . .
O5W O 0.2399(7) 0.0985(7) 0.2573(7) 0.023(2) Uiso 1 1 d . .
O6T O 0.4541(7) 0.8833(6) 0.0417(6) 0.0156(19) Uiso 1 1 d . .
O6W O 0.1166(8) 0.9677(8) 0.5324(8) 0.036(3) Uiso 1 1 d . .
O7T O -0.0580(6) 0.7957(6) 0.0262(6) 0.0144(18) Uiso 1 1 d . .
O7W O 0.3303(8) 1.0910(7) 0.3938(7) 0.026(2) Uiso 1 1 d . .
O8T O -0.0114(7) 0.4029(6) 0.1566(6) 0.0162(19) Uiso 1 1 d . .
O8W O 0.4688(8) 0.8866(7) 0.4765(7) 0.027(2) Uiso 1 1 d . .
O9T O 0.3268(6) 0.6690(6) -0.0798(6) 0.0142(18) Uiso 1 1 d . .
O9W O 0.2605(7) 0.7804(7) 0.6521(7) 0.020(2) Uiso 1 1 d . .
O10A O 0.0110(8) 0.7199(7) 0.6174(8) 0.030(2) Uiso 1 1 d . .
O10W O 0.4021(16) 0.6371(15) 0.5304(16) 0.107(6) Uiso 1 1 d . .
O10B O 0.2004(8) 0.6409(7) 0.5915(7) 0.028(2) Uiso 1 1 d . .
O11W O 0.4600(8) 0.8467(7) 0.6903(8) 0.030(2) Uiso 1 1 d . .
O12 O 0.3221(6) 0.4845(6) 0.4245(6) 0.0109(17) Uiso 1 1 d . .
O12W O -0.1128(7) 1.2395(6) 0.1710(6) 0.0171(19) Uiso 1 1 d . .
O13 O 0.2429(6) 0.3689(6) 0.3603(6) 0.0134(18) Uiso 1 1 d . .
O13W O 0.1814(7) 1.2869(7) 0.1013(7) 0.021(2) Uiso 1 1 d . .
O14W O 0.0372(7) 1.1440(7) 0.2998(7) 0.026(2) Uiso 1 1 d . .
O15W O 0.5644(7) 0.6471(6) 0.0533(7) 0.019(2) Uiso 1 1 d . .
O16W O 0.8065(7) 0.5599(6) 0.0667(6) 0.0168(19) Uiso 1 1 d . .
O17W O 0.7220(7) 0.7456(7) 0.1215(7) 0.019(2) Uiso 1 1 d . .
O18W O 0.5823(7) 0.4112(6) 0.2295(6) 0.0176(19) Uiso 1 1 d . .
O19W O 0.7493(8) 0.5491(7) 0.2916(7) 0.028(2) Uiso 1 1 d . .
O2T O 0.5021(7) 0.6016(6) 0.3073(6) 0.0173(19) Uiso 1 1 d . .
O20W O 0.5 0.5 0 0.048(4) Uiso 1 2 d S .
O21W O 0.4741(11) 0.1724(10) 0.6845(10) 0.054(3) Uiso 1 1 d . .
O22W O 0.4827(12) 0.0052(11) 0.8447(12) 0.070(4) Uiso 1 1 d . .
O23 O 0.3980(6) 0.5036(6) 0.2395(6) 0.0126(18) Uiso 1 1 d . .
O24 O 0.3135(6) 0.6833(6) 0.3668(6) 0.0126(18) Uiso 1 1 d . .
O23W O 0.544(3) 0.506(4) 0.479(4) 0.145(17) Uiso 0.61(3) 1 d P 2
O26 O 0.3858(6) 0.6949(6) 0.1877(6) 0.0098(17) Uiso 1 1 d . .
O38 O 0.1504(6) 0.4314(6) 0.2207(6) 0.0131(18) Uiso 1 1 d . .
O39 O 0.3042(6) 0.5651(6) 0.1149(6) 0.0111(17) Uiso 1 1 d . .
O45 O 0.1643(6) 0.9045(6) 0.2963(6) 0.0129(18) Uiso 1 1 d . .
O46 O 0.3501(7) 0.8517(6) 0.2322(6) 0.0161(19) Uiso 1 1 d . .
O56 O 0.2498(6) 0.9174(6) 0.1077(6) 0.0101(17) Uiso 1 1 d . .
O57 O 0.0762(6) 0.8366(6) 0.1170(6) 0.0120(17) Uiso 1 1 d . .
O69 O 0.2987(6) 0.7608(6) 0.0514(6) 0.0139(18) Uiso 1 1 d . .
O78 O -0.0288(6) 0.5994(6) 0.1136(6) 0.0110(17) Uiso 1 1 d . .
O79 O 0.1393(6) 0.7334(6) 0.0005(6) 0.0100(17) Uiso 1 1 d . .
O89 O 0.1561(7) 0.5461(6) 0.0508(6) 0.0158(19) Uiso 1 1 d . .
O110 O 0.1338(6) 0.5203(6) 0.5171(6) 0.0146(18) Uiso 1 1 d . .
O410 O 0.1213(6) 0.7187(6) 0.4393(6) 0.0140(18) Uiso 1 1 d . .
Mn1 Mn -0.16318(13) 0.78623(13) 0.30861(13) 0.0096(4) Uani 1 1 d . .
Mn10 Mn 0.07841(4) 0.62819(4) 0.57729(4) 0.0099(2) Uani 0.201(4) 1 d P 1
Sb1 Sb 0.09568(6) 0.63101(5) 0.30639(5) 0.00736(17) Uani 1 1 d . .
W1 W 0.17328(4) 0.43259(3) 0.46082(3) 0.00835(12) Uani 1 1 d . .
W2 W 0.37718(4) 0.59237(3) 0.30859(3) 0.00950(12) Uani 1 1 d . .
W3 W 0.28182(4) 0.44298(3) 0.23020(3) 0.00932(12) Uani 1 1 d . .
W4 W 0.23742(4) 0.79917(3) 0.35207(3) 0.00892(12) Uani 1 1 d . .
W5 W 0.10282(4) 0.89063(3) 0.20379(3) 0.00928(12) Uani 1 1 d . .
W6 W 0.34127(4) 0.81987(3) 0.12571(3) 0.00927(12) Uani 1 1 d . .
W7 W 0.00748(4) 0.73331(3) 0.10543(3) 0.00871(12) Uani 1 1 d . .
W8 W 0.04342(4) 0.49709(3) 0.17045(3) 0.00874(12) Uani 1 1 d . .
W9 W 0.24399(4) 0.65488(3) 0.03280(3) 0.00844(12) Uani 1 1 d . .
W10 W 0.07841(4) 0.62819(4) 0.57729(4) 0.0099(2) Uani 0.799(4) 1 d P 2

loop_
_atom_site_aniso_label
_atom_site_aniso_U_11
_atom_site_aniso_U_22
_atom_site_aniso_U_33
_atom_site_aniso_U_23
_atom_site_aniso_U_13
_atom_site_aniso_U_12
Mn1 0.0101(9) 0.0074(9) 0.0057(9) 0.0008(7) 0.0011(7) 0.0012(7)
Mn10 0.0121(3) 0.0070(3) 0.0065(3) -0.0007(2) 0.0005(2) -0.0020(2)
Sb1 0.0093(4) 0.0047(4) 0.0047(4) -0.0001(3) 0.0004(3) -0.0012(3)
W1 0.0104(2) 0.0055(2) 0.0049(2) 0.00027(19) 0.00075(19) -0.00001(18)
W2 0.0092(2) 0.0076(2) 0.0077(2) -0.00023(19) -0.00040(19) -0.00035(19)
W3 0.0109(2) 0.0082(3) 0.0055(2) -0.00109(19) 0.00004(19) 0.00143(19)
W4 0.0112(2) 0.0070(2) 0.0061(2) -0.00127(19) -0.00051(19) -0.00144(19)
W5 0.0132(2) 0.0051(2) 0.0070(2) -0.00047(19) -0.0019(2) 0.00039(19)
W6 0.0110(2) 0.0063(2) 0.0062(2) -0.00020(19) 0.00077(19) -0.00161(19)
W7 0.0098(2) 0.0077(3) 0.0061(2) -0.00086(19) -0.00099(19) 0.00024(19)
W8 0.0101(2) 0.0069(2) 0.0064(2) -0.00157(19) 0.00023(19) -0.00139(19)
W9 0.0097(2) 0.0065(2) 0.0053(2) -0.00028(19) 0.00050(19) -0.00030(18)
W10 0.0121(3) 0.0070(3) 0.0065(3) -0.0007(2) 0.0005(2) -0.0020(2)

loop_
_atom_type_symbol
_atom_type_description
_atom_type_scat_dispersion_real
_atom_type_scat_dispersion_imag
_atom_type_scat_source
C C 0.0033 0.0016 'International Tables Vol C Tables 4.2.6.8 and 6.1.1.4'
H H 0 0 'International Tables Vol C Tables 4.2.6.8 and 6.1.1.4'
Mn Mn 0.3368 0.7283 'International Tables Vol C Tables 4.2.6.8 and 6.1.1.4'
N N 0.0061 0.0033 'International Tables Vol C Tables 4.2.6.8 and 6.1.1.4'
Na Na 0.0362 0.0249 'International Tables Vol C Tables 4.2.6.8 and 6.1.1.4'
O O 0.0106 0.006 'International Tables Vol C Tables 4.2.6.8 and 6.1.1.4'
Sb Sb -0.5866 1.5461 'International Tables Vol C Tables 4.2.6.8 and 6.1.1.4'
W W -0.849 6.8722 'International Tables Vol C Tables 4.2.6.8 and 6.1.1.4'

loop_
_exptl_crystal_face_index_h
_exptl_crystal_face_index_k
_exptl_crystal_face_index_l
_exptl_crystal_face_perp_dist
8 17 18 0.0347
19 0 1 0.0216
-19 0 -1 0.0383
9 -12 11 0.2949
-4 19 -1 0.1877
-7 -17 -18 0.022

loop_
_geom_angle_atom_site_label_1
_geom_angle_atom_site_label_2
_geom_angle_atom_site_label_3
_geom_angle
_geom_angle_site_symmetry_1
_geom_angle_site_symmetry_3
O2L C6 O1L 123.4(12) . .
O2L C6 C4 120.6(11) . .
O1L C6 C4 116.0(11) . .
C5 C4 N3 109.2(11) . .
C5 C4 C6 130.4(11) . .
N3 C4 C6 120.4(11) . .
N1 C5 C4 106.9(11) . .
N1 C5 H5 126.6 . .
C4 C5 H5 126.6 . .
N3 C2 N1 110.2(12) . .
N3 C2 H2 124.9 . .
N1 C2 H2 124.9 . .
C2 N3 C4 106.1(10) . .
C2 N3 Mn1 144.1(9) . .
C4 N3 Mn1 109.7(8) . .
C5 N1 C2 107.5(11) . .
C5 N1 H1 126.3 . .
C2 N1 H1 126.3 . .
O1L Na1 O7W 98.1(4) 2_566 1_545
O1L Na1 O2W 84.6(5) 2_566 .
O7W Na1 O2W 104.3(5) 1_545 .
O1L Na1 O13 139.0(4) 2_566 .
O7W Na1 O13 122.2(4) 1_545 .
O2W Na1 O13 79.1(4) . .
O1L Na1 O1W 85.6(4) 2_566 .
O7W Na1 O1W 100.2(4) 1_545 .
O2W Na1 O1W 154.6(5) . .
O13 Na1 O1W 93.3(4) . .
O1L Na1 O1T 74.4(3) 2_566 .
O7W Na1 O1T 172.4(4) 1_545 .
O2W Na1 O1T 76.6(4) . .
O13 Na1 O1T 65.4(3) . .
O1W Na1 O1T 78.2(4) . .
O1L Na1 W1 103.8(3) 2_566 .
O7W Na1 W1 158.0(4) 1_545 .
O2W Na1 W1 76.5(4) . .
O13 Na1 W1 35.8(2) . .
O1W Na1 W1 83.3(3) . .
O1T Na1 W1 29.6(2) . .
O1L Na1 Mn1 37.3(2) 2_566 2_566
O7W Na1 Mn1 134.7(4) 1_545 2_566
O2W Na1 Mn1 83.1(4) . 2_566
O13 Na1 Mn1 103.1(3) . 2_566
O1W Na1 Mn1 75.0(3) . 2_566
O1T Na1 Mn1 37.6(2) . 2_566
W1 Na1 Mn1 67.24(12) . 2_566
O1L Na1 Na3 64.9(3) 2_566 1_545
O7W Na1 Na3 35.6(3) 1_545 1_545
O2W Na1 Na3 111.6(4) . 1_545
O13 Na1 Na3 155.9(3) . 1_545
O1W Na1 Na3 85.0(3) . 1_545
O1T Na1 Na3 136.9(3) . 1_545
W1 Na1 Na3 164.4(2) . 1_545
Mn1 Na1 Na3 99.73(18) 2_566 1_545
O1L Na1 Na4 91.6(3) 2_566 2_666
O7W Na1 Na4 75.5(3) 1_545 2_666
O2W Na1 Na4 28.9(4) . 2_666
O13 Na1 Na4 91.8(3) . 2_666
O1W Na1 Na4 174.6(4) . 2_666
O1T Na1 Na4 105.5(3) . 2_666
W1 Na1 Na4 101.94(18) . 2_666
Mn1 Na1 Na4 105.47(18) 2_566 2_666
Na3 Na1 Na4 89.62(18) 1_545 2_666
O13W Na2 O3W 169.2(4) 1_545 .
O13W Na2 O5W 85.2(4) 1_545 .
O3W Na2 O5W 93.0(4) . .
O13W Na2 O4W 93.9(4) 1_545 .
O3W Na2 O4W 96.6(4) . .
O5W Na2 O4W 86.6(4) . .
O13W Na2 O15W 91.9(4) 1_545 2_665
O3W Na2 O15W 90.8(4) . 2_665
O5W Na2 O15W 173.2(4) . 2_665
O4W Na2 O15W 87.5(3) . 2_665
O13W Na2 O3T 83.1(3) 1_545 .
O3W Na2 O3T 86.7(3) . .
O5W Na2 O3T 98.3(3) . .
O4W Na2 O3T 174.0(4) . .
O15W Na2 O3T 87.4(3) 2_665 .
O13W Na2 Na5 31.6(2) 1_545 1_545
O3W Na2 Na5 153.0(3) . 1_545
O5W Na2 Na5 62.9(3) . 1_545
O4W Na2 Na5 71.3(3) . 1_545
O15W Na2 Na5 112.0(3) 2_665 1_545
O3T Na2 Na5 107.8(3) . 1_545
O2L Na3 O4T 169.0(4) 2_576 .
O2L Na3 O8W 87.7(3) 2_576 .
O4T Na3 O8W 83.4(4) . .
O2L Na3 O9W 83.9(3) 2_576 .
O4T Na3 O9W 89.0(3) . .
O8W Na3 O9W 85.8(4) . .
O2L Na3 O7W 92.9(3) 2_576 .
O4T Na3 O7W 94.5(4) . .
O8W Na3 O7W 96.5(4) . .
O9W Na3 O7W 176.0(4) . .
O2L Na3 O6W 106.1(4) 2_576 .
O4T Na3 O6W 83.0(4) . .
O8W Na3 O6W 166.1(4) . .
O9W Na3 O6W 96.8(4) . .
O7W Na3 O6W 81.7(4) . .
O2L Na3 Na4 81.2(3) 2_576 .
O4T Na3 Na4 87.9(3) . .
O8W Na3 Na4 44.4(3) . .
O9W Na3 Na4 41.6(3) . .
O7W Na3 Na4 140.3(3) . .
O6W Na3 Na4 137.6(3) . .
O2L Na3 Na1 68.2(2) 2_576 1_565
O4T Na3 Na1 121.9(3) . 1_565
O8W Na3 Na1 117.4(3) . 1_565
O9W Na3 Na1 141.6(3) . 1_565
O7W Na3 Na1 34.4(3) . 1_565
O6W Na3 Na1 68.2(3) . 1_565
Na4 Na3 Na1 146.04(19) . 1_565
O2W Na4 O11W 102.1(5) 2_666 .
O2W Na4 O9W 163.0(5) 2_666 .
O11W Na4 O9W 86.8(4) . .
O2W Na4 O10W 78.2(6) 2_666 .
O11W Na4 O10W 171.6(6) . .
O9W Na4 O10W 90.9(6) . .
O2W Na4 O18W 91.3(5) 2_666 2_666
O11W Na4 O18W 93.7(4) . 2_666
O9W Na4 O18W 102.6(4) . 2_666
O10W Na4 O18W 94.6(6) . 2_666
O2W Na4 O8W 83.6(5) 2_666 .
O11W Na4 O8W 81.4(4) . .
O9W Na4 O8W 83.5(4) . .
O10W Na4 O8W 90.4(6) . .
O18W Na4 O8W 171.9(4) 2_666 .
O2W Na4 Na3 125.1(4) 2_666 .
O11W Na4 Na3 79.2(3) . .
O9W Na4 Na3 41.8(3) . .
O10W Na4 Na3 93.7(5) . .
O18W Na4 Na3 143.6(3) 2_666 .
O8W Na4 Na3 41.9(3) . .
O2W Na4 Na1 29.5(3) 2_666 2_666
O11W Na4 Na1 72.8(3) . 2_666
O9W Na4 Na1 153.3(3) . 2_666
O10W Na4 Na1 106.8(6) . 2_666
O18W Na4 Na1 95.8(3) 2_666 2_666
O8W Na4 Na1 76.7(3) . 2_666
Na3 Na4 Na1 115.5(2) . 2_666
O5T Na5 O12W 128.3(4) . .
O5T Na5 O13W 121.9(4) . .
O12W Na5 O13W 109.3(4) . .
O5T Na5 O14W 92.4(4) . .
O12W Na5 O14W 87.3(4) . .
O13W Na5 O14W 81.8(4) . .
O5T Na5 O7T 90.8(3) . 2_575
O12W Na5 O7T 92.1(3) . 2_575
O13W Na5 O7T 94.9(3) . 2_575
O14W Na5 O7T 176.2(4) . 2_575
O5T Na5 Na2 91.0(3) . 1_565
O12W Na5 Na2 138.6(3) . 1_565
O13W Na5 Na2 31.2(2) . 1_565
O14W Na5 Na2 77.1(3) . 1_565
O7T Na5 Na2 101.0(3) 2_575 1_565
O16W Na6 O17W 86.0(3) . .
O16W Na6 O19W 88.4(4) . .
O17W Na6 O19W 85.3(4) . .
O16W Na6 O18W 95.1(3) . .
O17W Na6 O18W 176.6(4) . .
O19W Na6 O18W 97.9(4) . .
O16W Na6 O2T 174.8(4) . .
O17W Na6 O2T 92.2(3) . .
O19W Na6 O2T 86.6(3) . .
O18W Na6 O2T 87.0(3) . .
O16W Na6 O15W 94.2(3) . .
O17W Na6 O15W 83.4(3) . .
O19W Na6 O15W 168.2(4) . .
O18W Na6 O15W 93.3(3) . .
O2T Na6 O15W 90.4(3) . .
O16W Na6 Na7 128.5(5) . .
O17W Na6 Na7 88.6(5) . .
O19W Na6 Na7 40.1(5) . .
O18W Na6 Na7 93.2(5) . .
O2T Na6 Na7 46.5(4) . .
O15W Na6 Na7 135.9(5) . .
O1 Na7 O19W 73.3(9) 1_655 .
O1 Na7 O12 107.0(9) 1_655 2_666
O19W Na7 O12 108.5(9) . 2_666
O1 Na7 O2T 81.9(8) 1_655 .
O19W Na7 O2T 84.9(8) . .
O12 Na7 O2T 165.5(11) 2_666 .
O1 Na7 O10W 152.2(12) 1_655 2_666
O19W Na7 O10W 78.9(8) . 2_666
O12 Na7 O10W 83.2(8) 2_666 2_666
O2T Na7 O10W 94.2(8) . 2_666
O1 Na7 Na7 142.3(13) 1_655 2_666
O19W Na7 Na7 135.3(12) . 2_666
O12 Na7 Na7 88.0(10) 2_666 2_666
O2T Na7 Na7 78.2(9) . 2_666
O10W Na7 Na7 61.7(8) 2_666 2_666
O1 Na7 Na6 73.5(7) 1_655 .
O19W Na7 Na6 41.0(4) . .
O12 Na7 Na6 149.0(9) 2_666 .
O2T Na7 Na6 43.9(4) . .
O10W Na7 Na6 84.6(7) 2_666 .
Na7 Na7 Na6 110.8(10) 2_666 .
C6 O1L Mn1 116.9(8) . .
C6 O1L Na1 139.0(8) . 2_566
Mn1 O1L Na1 104.0(4) . 2_566
Mn1 O1 Na7 125.7(8) . 1_455
Sb1 O1S W1 109.9(4) . .
Sb1 O1S W2 130.0(4) . .
W1 O1S W2 95.1(3) . .
Sb1 O1S W3 127.9(4) . .
W1 O1S W3 94.8(3) . .
W2 O1S W3 90.4(3) . .
W1 O1T Mn1 166.2(5) . 2_566
W1 O1T Na1 100.9(4) . .
Mn1 O1T Na1 92.7(3) 2_566 .
W1 O101 W10 171.7(5) . 2_566
W1 O101 Mn10 171.7(5) . 2_566
W10 O101 Mn10 0.00(3) 2_566 2_566
C6 O2L Na3 121.2(8) . 2_576
W7 O7M Mn1 136.7(5) . .
Sb1 O2S W5 113.0(3) . .
Sb1 O2S W4 114.2(4) . .
W5 O2S W4 94.4(3) . .
Sb1 O2S W6 138.1(4) . .
W5 O2S W6 96.1(3) . .
W4 O2S W6 91.8(3) . .
Na4 O2W Na1 121.6(6) 2_666 .
W5 O5M Mn1 135.9(5) . .
Sb1 O3S W7 113.6(4) . .
Sb1 O3S W8 115.7(4) . .
W7 O3S W8 94.3(3) . .
Sb1 O3S W9 136.7(4) . .
W7 O3S W9 95.8(3) . .
W8 O3S W9 91.6(3) . .
W3 O3T Na2 149.5(5) . .
W4 O4T Na3 167.4(5) . .
W8 O810 W10 136.2(5) . 2_566
W8 O810 Mn10 136.2(5) . 2_566
W10 O810 Mn10 0.00(5) 2_566 2_566
W5 O5T Na5 162.6(5) . .
W7 O7T Na5 138.5(5) . 2_575
Na1 O7W Na3 110.0(4) 1_565 .
Na3 O8W Na4 93.7(4) . .
Na4 O9W Na3 96.6(4) . .
Na4 O10W Na7 130.6(10) . 2_666
W2 O12 W1 117.9(4) . .
W2 O12 Na7 125.3(7) . 2_666
W1 O12 Na7 112.5(7) . 2_666
W3 O13 W1 120.2(4) . .
W3 O13 Na1 137.1(5) . .
W1 O13 Na1 102.5(4) . .
Na2 O13W Na5 117.1(4) 1_565 .
Na2 O15W Na6 119.5(4) 2_665 .
Na6 O18W Na4 130.8(4) . 2_666
Na7 O19W Na6 98.9(7) . .
W2 O2T Na6 123.5(4) . .
W2 O2T Na7 141.7(7) . .
Na6 O2T Na7 89.6(6) . .
W2 O23 W3 120.2(4) . .
W2 O24 W4 145.6(5) . .
W6 O26 W2 146.0(4) . .
W3 O38 W8 147.2(5) . .
W9 O39 W3 146.0(4) . .
W4 O45 W5 117.6(4) . .
W6 O46 W4 116.5(4) . .
W6 O56 W5 118.8(4) . .
W7 O57 W5 146.3(5) . .
W9 O69 W6 153.7(5) . .
W8 O78 W7 117.2(4) . .
W9 O79 W7 119.9(4) . .
W9 O89 W8 117.0(4) . .
W1 O110 Mn10 175.3(5) . .
W4 O410 Mn10 136.0(4) . .
O7M Mn1 O1T 96.7(3) . 2_566
O7M Mn1 O5M 83.0(3) . .
O1T Mn1 O5M 88.8(3) 2_566 .
O7M Mn1 O1L 174.8(3) . .
O1T Mn1 O1L 87.7(3) 2_566 .
O5M Mn1 O1L 100.1(3) . .
O7M Mn1 O1 91.3(4) . .
O1T Mn1 O1 85.7(4) 2_566 .
O5M Mn1 O1 171.6(4) . .
O1L Mn1 O1 86.0(4) . .
O7M Mn1 N3 99.1(4) . .
O1T Mn1 N3 163.8(4) 2_566 .
O5M Mn1 N3 96.7(4) . .
O1L Mn1 N3 76.4(4) . .
O1 Mn1 N3 90.3(4) . .
O7M Mn1 Na1 146.0(3) . 2_566
O1T Mn1 Na1 49.7(2) 2_566 2_566
O5M Mn1 Na1 90.8(3) . 2_566
O1L Mn1 Na1 38.7(3) . 2_566
O1 Mn1 Na1 90.4(3) . 2_566
N3 Mn1 Na1 114.8(3) . 2_566
O10A Mn10 O10B 102.1(4) . .
O10A Mn10 O810 96.9(4) . 2_566
O10B Mn10 O810 91.6(4) . 2_566
O10A Mn10 O410 92.0(4) . .
O10B Mn10 O410 95.0(4) . .
O810 Mn10 O410 167.6(3) 2_566 .
O10A Mn10 O101 89.7(4) . 2_566
O10B Mn10 O101 168.1(4) . 2_566
O810 Mn10 O101 85.0(3) 2_566 2_566
O410 Mn10 O101 86.4(3) . 2_566
O10A Mn10 O110 168.0(4) . .
O10B Mn10 O110 89.5(4) . .
O810 Mn10 O110 86.0(3) 2_566 .
O410 Mn10 O110 83.6(3) . .
O101 Mn10 O110 78.9(3) 2_566 .
O1S Sb1 O3S 92.7(3) . .
O1S Sb1 O2S 92.1(3) . .
O3S Sb1 O2S 89.6(3) . .
O1T W1 O110 104.0(4) . .
O1T W1 O101 103.7(4) . .
O110 W1 O101 97.1(4) . .
O1T W1 O12 95.4(4) . .
O110 W1 O12 88.4(3) . .
O101 W1 O12 158.2(4) . .
O1T W1 O13 91.1(4) . .
O110 W1 O13 162.4(4) . .
O101 W1 O13 88.0(3) . .
O12 W1 O13 81.0(3) . .
O1T W1 O1S 161.0(3) . .
O110 W1 O1S 91.1(3) . .
O101 W1 O1S 85.6(3) . .
O12 W1 O1S 73.2(3) . .
O13 W1 O1S 72.4(3) . .
O1T W1 Na1 49.5(3) . .
O110 W1 Na1 152.8(3) . .
O101 W1 Na1 95.9(3) . .
O12 W1 Na1 88.4(2) . .
O13 W1 Na1 41.7(3) . .
O1S W1 Na1 113.8(2) . .
O2T W2 O12 100.0(4) . .
O2T W2 O24 102.7(4) . .
O12 W2 O24 92.2(3) . .
O2T W2 O26 100.4(4) . .
O12 W2 O26 159.5(3) . .
O24 W2 O26 85.8(3) . .
O2T W2 O23 96.7(4) . .
O12 W2 O23 88.8(3) . .
O24 W2 O23 160.1(3) . .
O26 W2 O23 86.3(3) . .
O2T W2 O1S 169.6(3) . .
O12 W2 O1S 73.6(3) . .
O24 W2 O1S 85.9(3) . .
O26 W2 O1S 85.9(3) . .
O23 W2 O1S 75.3(3) . .
O3T W3 O13 102.0(4) . .
O3T W3 O38 101.7(4) . .
O13 W3 O38 94.8(4) . .
O3T W3 O23 98.6(4) . .
O13 W3 O23 90.0(4) . .
O38 W3 O23 157.7(3) . .
O3T W3 O39 101.7(4) . .
O13 W3 O39 155.8(3) . .
O38 W3 O39 85.0(3) . .
O23 W3 O39 81.8(3) . .
O3T W3 O1S 170.5(3) . .
O13 W3 O1S 72.6(3) . .
O38 W3 O1S 86.7(3) . .
O23 W3 O1S 74.0(3) . .
O39 W3 O1S 83.2(3) . .
O4T W4 O410 103.3(4) . .
O4T W4 O45 99.1(4) . .
O410 W4 O45 95.3(4) . .
O4T W4 O46 99.5(4) . .
O410 W4 O46 156.5(4) . .
O45 W4 O46 86.4(4) . .
O4T W4 O24 100.2(4) . .
O410 W4 O24 88.2(4) . .
O45 W4 O24 159.0(3) . .
O46 W4 O24 82.3(4) . .
O4T W4 O2S 172.0(4) . .
O410 W4 O2S 82.0(3) . .
O45 W4 O2S 74.2(3) . .
O46 W4 O2S 75.9(3) . .
O24 W4 O2S 85.8(3) . .
O5T W5 O5M 105.2(4) . .
O5T W5 O57 101.6(4) . .
O5M W5 O57 91.8(4) . .
O5T W5 O45 98.4(4) . .
O5M W5 O45 91.7(4) . .
O57 W5 O45 158.1(3) . .
O5T W5 O56 94.2(4) . .
O5M W5 O56 160.6(3) . .
O57 W5 O56 83.3(3) . .
O45 W5 O56 86.3(3) . .
O5T W5 O2S 163.8(3) . .
O5M W5 O2S 89.4(3) . .
O57 W5 O2S 84.7(3) . .
O45 W5 O2S 73.7(3) . .
O56 W5 O2S 71.5(3) . .
O6T W6 O56 100.6(4) . .
O6T W6 O69 99.9(4) . .
O56 W6 O69 92.1(3) . .
O6T W6 O26 102.5(4) . .
O56 W6 O26 156.6(3) . .
O69 W6 O26 87.6(3) . .
O6T W6 O46 97.6(4) . .
O56 W6 O46 87.8(3) . .
O69 W6 O46 162.2(4) . .
O26 W6 O46 85.5(3) . .
O6T W6 O2S 170.8(3) . .
O56 W6 O2S 73.6(3) . .
O69 W6 O2S 87.5(3) . .
O26 W6 O2S 83.1(3) . .
O46 W6 O2S 75.4(3) . .
O7T W7 O7M 104.8(4) . .
O7T W7 O57 103.3(4) . .
O7M W7 O57 91.9(4) . .
O7T W7 O78 96.2(4) . .
O7M W7 O78 88.2(4) . .
O57 W7 O78 159.8(3) . .
O7T W7 O79 95.0(4) . .
O7M W7 O79 160.0(4) . .
O57 W7 O79 86.2(3) . .
O78 W7 O79 86.8(3) . .
O7T W7 O3S 163.3(3) . .
O7M W7 O3S 88.1(3) . .
O57 W7 O3S 86.5(3) . .
O78 W7 O3S 73.3(3) . .
O79 W7 O3S 71.9(3) . .
O8T W8 O810 102.6(4) . .
O8T W8 O78 99.0(4) . .
O810 W8 O78 96.1(4) . .
O8T W8 O89 101.4(4) . .
O810 W8 O89 155.1(4) . .
O78 W8 O89 86.9(4) . .
O8T W8 O38 100.7(4) . .
O810 W8 O38 85.7(4) . .
O78 W8 O38 159.4(3) . .
O89 W8 O38 83.1(4) . .
O8T W8 O3S 173.6(3) . .
O810 W8 O3S 80.7(3) . .
O78 W8 O3S 75.2(3) . .
O89 W8 O3S 76.2(3) . .
O38 W8 O3S 84.9(3) . .
O9T W9 O39 103.2(4) . .
O9T W9 O79 100.7(4) . .
O39 W9 O79 155.7(4) . .
O9T W9 O69 99.4(4) . .
O39 W9 O69 90.9(3) . .
O79 W9 O69 88.9(3) . .
O9T W9 O89 98.4(4) . .
O39 W9 O89 87.2(3) . .
O79 W9 O89 85.5(3) . .
O69 W9 O89 162.0(4) . .
O9T W9 O3S 170.4(3) . .
O39 W9 O3S 83.4(3) . .
O79 W9 O3S 72.4(3) . .
O69 W9 O3S 87.3(3) . .
O89 W9 O3S 74.7(3) . .

loop_
_geom_bond_atom_site_label_1
_geom_bond_atom_site_label_2
_geom_bond_distance
_geom_bond_site_symmetry_2
C6 O2L 1.244(15) .
C6 O1L 1.285(15) .
C6 C4 1.481(17) .
C4 C5 1.352(17) .
C4 N3 1.381(15) .
C5 N1 1.336(17) .
C5 H5 0.95 .
C2 N3 1.300(17) .
C2 N1 1.375(17) .
C2 H2 0.95 .
N3 Mn1 2.241(11) .
N1 H1 0.88 .
Na1 O1L 2.266(11) 2_566
Na1 O7W 2.329(12) 1_545
Na1 O2W 2.342(15) .
Na1 O13 2.360(10) .
Na1 O1W 2.431(13) .
Na1 O1T 2.683(10) .
Na1 W1 3.465(6) .
Na1 Mn1 3.516(7) 2_566
Na1 Na3 3.874(8) 1_545
Na1 Na4 4.052(9) 2_666
Na2 O13W 2.365(10) 1_545
Na2 O3W 2.393(11) .
Na2 O5W 2.443(11) .
Na2 O4W 2.463(10) .
Na2 O15W 2.519(11) 2_665
Na2 O3T 2.590(10) .
Na2 Na5 4.059(7) 1_545
Na3 O2L 2.350(9) 2_576
Na3 O4T 2.379(10) .
Na3 O8W 2.383(11) .
Na3 O9W 2.391(10) .
Na3 O7W 2.399(11) .
Na3 O6W 2.496(12) .
Na3 Na4 3.562(8) .
Na3 Na1 3.874(8) 1_565
Na4 O2W 2.300(15) 2_666
Na4 O11W 2.361(12) .
Na4 O9W 2.381(11) .
Na4 O10W 2.49(2) .
Na4 O18W 2.496(11) 2_666
Na4 O8W 2.497(12) .
Na4 Na1 4.052(9) 2_666
Na5 O5T 2.272(10) .
Na5 O12W 2.370(10) .
Na5 O13W 2.392(10) .
Na5 O14W 2.397(11) .
Na5 O7T 2.410(10) 2_575
Na5 Na2 4.059(7) 1_565
Na6 O16W 2.322(10) .
Na6 O17W 2.390(10) .
Na6 O19W 2.441(11) .
Na6 O18W 2.453(10) .
Na6 O2T 2.551(10) .
Na6 O15W 2.559(10) .
Na6 Na7 3.68(2) .
Na7 O1 2.32(3) 1_655
Na7 O19W 2.40(3) .
Na7 O12 2.66(2) 2_666
Na7 O2T 2.67(2) .
Na7 O10W 2.79(3) 2_666
Na7 Na7 3.40(5) 2_666
O1L Mn1 2.194(9) .
O1L Na1 2.266(11) 2_566
O1 Mn1 2.236(12) .
O1 Na7 2.32(3) 1_455
O1S Sb1 1.984(8) .
O1S W1 2.234(8) .
O1S W2 2.340(8) .
O1S W3 2.394(8) .
O1T W1 1.744(9) .
O1T Mn1 2.150(9) 2_566
O101 W1 1.802(8) .
O101 W10 2.113(8) 2_566
O101 Mn10 2.113(8) 2_566
O2L Na3 2.350(9) 2_576
O7M W7 1.786(9) .
O7M Mn1 2.122(9) .
O2S Sb1 2.012(8) .
O2S W5 2.257(8) .
O2S W4 2.281(7) .
O2S W6 2.306(8) .
O2W Na4 2.300(15) 2_666
O5M W5 1.787(9) .
O5M Mn1 2.155(9) .
O3S Sb1 2.002(8) .
O3S W7 2.256(8) .
O3S W8 2.265(8) .
O3S W9 2.330(8) .
O3T W3 1.719(8) .
O4T W4 1.730(9) .
O810 W8 1.863(9) .
O810 W10 1.988(9) 2_566
O810 Mn10 1.988(9) 2_566
O5T W5 1.726(8) .
O6T W6 1.723(9) .
O7T W7 1.750(8) .
O7T Na5 2.410(10) 2_575
O7W Na1 2.329(12) 1_565
O8T W8 1.714(8) .
O9T W9 1.720(9) .
O10A Mn10 1.791(10) .
O10W Na7 2.79(3) 2_666
O10B Mn10 1.797(10) .
O12 W2 1.889(8) .
O12 W1 2.051(8) .
O12 Na7 2.66(2) 2_666
O13 W3 1.851(9) .
O13 W1 2.078(8) .
O13W Na2 2.365(10) 1_565
O15W Na2 2.519(11) 2_665
O18W Na4 2.496(11) 2_666
O2T W2 1.731(9) .
O23 W2 1.935(8) .
O23 W3 1.938(8) .
O24 W2 1.912(8) .
O24 W4 1.946(8) .
O23W O23W 1.18(9) 2_666
O26 W6 1.929(8) .
O26 W2 1.933(8) .
O38 W3 1.890(8) .
O38 W8 1.959(8) .
O39 W9 1.869(8) .
O39 W3 1.994(8) .
O45 W4 1.914(8) .
O45 W5 1.977(8) .
O46 W6 1.934(8) .
O46 W4 1.940(9) .
O56 W6 1.878(8) .
O56 W5 2.061(8) .
O57 W7 1.912(8) .
O57 W5 1.938(8) .
O69 W9 1.907(8) .
O69 W6 1.917(8) .
O78 W8 1.884(8) .
O78 W7 1.998(8) .
O79 W9 1.899(8) .
O79 W7 2.031(8) .
O89 W9 1.928(8) .
O89 W8 1.935(9) .
O110 W1 1.786(8) .
O110 Mn10 2.121(8) .
O410 W4 1.857(8) .
O410 Mn10 2.006(9) .
Mn1 O1T 2.150(9) 2_566
Mn1 Na1 3.516(7) 2_566
Mn10 O810 1.988(9) 2_566
Mn10 O101 2.113(8) 2_566

loop_
_geom_torsion_atom_site_label_1
_geom_torsion_atom_site_label_2
_geom_torsion_atom_site_label_3
_geom_torsion_atom_site_label_4
_geom_torsion
_geom_torsion_site_symmetry_1
_geom_torsion_site_symmetry_4
O2L C6 C4 C5 4(2) . .
O1L C6 C4 C5 -174.1(12) . .
O2L C6 C4 N3 -178.4(11) . .
O1L C6 C4 N3 3.6(17) . .
N3 C4 C5 N1 2.7(14) . .
C6 C4 C5 N1 -179.3(12) . .
N1 C2 N3 C4 -1.6(14) . .
N1 C2 N3 Mn1 176.7(10) . .
C5 C4 N3 C2 -0.7(14) . .
C6 C4 N3 C2 -178.9(11) . .
C5 C4 N3 Mn1 -179.6(8) . .
C6 C4 N3 Mn1 2.2(13) . .
C4 C5 N1 C2 -3.6(14) . .
N3 C2 N1 C5 3.4(14) . .
O2L Na3 Na4 O2W -104.0(5) 2_576 2_666
O4T Na3 Na4 O2W 74.4(5) . 2_666
O8W Na3 Na4 O2W -8.3(5) . 2_666
O9W Na3 Na4 O2W 165.3(6) . 2_666
O7W Na3 Na4 O2W -20.1(7) . 2_666
O6W Na3 Na4 O2W 151.6(6) . 2_666
Na1 Na3 Na4 O2W -78.5(6) 1_565 2_666
O2L Na3 Na4 O11W -6.7(4) 2_576 .
O4T Na3 Na4 O11W 171.7(4) . .
O8W Na3 Na4 O11W 89.1(5) . .
O9W Na3 Na4 O11W -97.3(5) . .
O7W Na3 Na4 O11W 77.3(6) . .
O6W Na3 Na4 O11W -111.0(5) . .
Na1 Na3 Na4 O11W 18.8(5) 1_565 .
O2L Na3 Na4 O9W 90.6(4) 2_576 .
O4T Na3 Na4 O9W -90.9(4) . .
O8W Na3 Na4 O9W -173.6(5) . .
O7W Na3 Na4 O9W 174.6(6) . .
O6W Na3 Na4 O9W -13.7(6) . .
Na1 Na3 Na4 O9W 116.1(5) 1_565 .
O2L Na3 Na4 O10W 177.8(6) 2_576 .
O4T Na3 Na4 O10W -3.8(6) . .
O8W Na3 Na4 O10W -86.4(6) . .
O9W Na3 Na4 O10W 87.2(6) . .
O7W Na3 Na4 O10W -98.2(7) . .
O6W Na3 Na4 O10W 73.5(7) . .
Na1 Na3 Na4 O10W -156.7(6) 1_565 .
O2L Na3 Na4 O18W 74.9(6) 2_576 2_666
O4T Na3 Na4 O18W -106.7(6) . 2_666
O8W Na3 Na4 O18W 170.6(7) . 2_666
O9W Na3 Na4 O18W -15.8(6) . 2_666
O7W Na3 Na4 O18W 158.8(6) . 2_666
O6W Na3 Na4 O18W -29.5(8) . 2_666
Na1 Na3 Na4 O18W 100.4(6) 1_565 2_666
O2L Na3 Na4 O8W -95.7(4) 2_576 .
O4T Na3 Na4 O8W 82.7(4) . .
O9W Na3 Na4 O8W 173.6(5) . .
O7W Na3 Na4 O8W -11.8(6) . .
O6W Na3 Na4 O8W 159.9(6) . .
Na1 Na3 Na4 O8W -70.2(5) 1_565 .
O2L Na3 Na4 Na1 -71.5(3) 2_576 2_666
O4T Na3 Na4 Na1 106.9(3) . 2_666
O8W Na3 Na4 Na1 24.2(4) . 2_666
O9W Na3 Na4 Na1 -162.2(4) . 2_666
O7W Na3 Na4 Na1 12.4(5) . 2_666
O6W Na3 Na4 Na1 -175.9(4) . 2_666
Na1 Na3 Na4 Na1 -46.1(5) 1_565 2_666
O16W Na6 Na7 O1 82.7(8) . 1_655
O17W Na6 Na7 O1 -1.0(6) . 1_655
O19W Na6 Na7 O1 83.3(8) . 1_655
O18W Na6 Na7 O1 -178.2(6) . 1_655
O2T Na6 Na7 O1 -95.4(8) . 1_655
O15W Na6 Na7 O1 -80.1(9) . 1_655
O16W Na6 Na7 O19W -0.6(9) . .
O17W Na6 Na7 O19W -84.3(6) . .
O18W Na6 Na7 O19W 98.5(6) . .
O2T Na6 Na7 O19W -178.8(9) . .
O15W Na6 Na7 O19W -163.4(6) . .
O16W Na6 Na7 O12 -13(2) . 2_666
O17W Na6 Na7 O12 -96.7(17) . 2_666
O19W Na6 Na7 O12 -12.4(14) . 2_666
O18W Na6 Na7 O12 86.1(17) . 2_666
O2T Na6 Na7 O12 169(2) . 2_666
O15W Na6 Na7 O12 -175.8(14) . 2_666
O16W Na6 Na7 O2T 178.1(5) . .
O17W Na6 Na7 O2T 94.4(5) . .
O19W Na6 Na7 O2T 178.8(9) . .
O18W Na6 Na7 O2T -82.8(5) . .
O15W Na6 Na7 O2T 15.3(9) . .
O16W Na6 Na7 O10W -80.0(8) . 2_666
O17W Na6 Na7 O10W -163.7(7) . 2_666
O19W Na6 Na7 O10W -79.3(8) . 2_666
O18W Na6 Na7 O10W 19.1(7) . 2_666
O2T Na6 Na7 O10W 101.9(8) . 2_666
O15W Na6 Na7 O10W 117.2(7) . 2_666
O16W Na6 Na7 Na7 -136.9(9) . 2_666
O17W Na6 Na7 Na7 139.4(10) . 2_666
O19W Na6 Na7 Na7 -136.3(14) . 2_666
O18W Na6 Na7 Na7 -37.8(10) . 2_666
O2T Na6 Na7 Na7 45.0(8) . 2_666
O15W Na6 Na7 Na7 60.3(13) . 2_666
O2L C6 O1L Mn1 174.3(9) . .
C4 C6 O1L Mn1 -7.8(13) . .
O2L C6 O1L Na1 -6(2) . 2_566
C4 C6 O1L Na1 172.2(8) . 2_566
O1L Na1 O1T W1 174.1(4) 2_566 .
O7W Na1 O1T W1 -176(3) 1_545 .
O2W Na1 O1T W1 86.1(5) . .
O13 Na1 O1T W1 2.1(3) . .
O1W Na1 O1T W1 -97.2(4) . .
Mn1 Na1 O1T W1 -177.8(5) 2_566 .
Na3 Na1 O1T W1 -166.5(3) 1_545 .
Na4 Na1 O1T W1 86.9(4) 2_666 .
O1L Na1 O1T Mn1 -8.0(3) 2_566 2_566
O7W Na1 O1T Mn1 2(3) 1_545 2_566
O2W Na1 O1T Mn1 -96.1(4) . 2_566
O13 Na1 O1T Mn1 179.9(4) . 2_566
O1W Na1 O1T Mn1 80.7(4) . 2_566
W1 Na1 O1T Mn1 177.8(5) . 2_566
Na3 Na1 O1T Mn1 11.3(5) 1_545 2_566
Na4 Na1 O1T Mn1 -95.3(3) 2_666 2_566
O1L C6 O2L Na3 54.0(15) . 2_576
C4 C6 O2L Na3 -123.8(10) . 2_576
O1L Na1 O2W Na4 103.3(7) 2_566 2_666
O7W Na1 O2W Na4 6.3(8) 1_545 2_666
O13 Na1 O2W Na4 -114.4(7) . 2_666
O1W Na1 O2W Na4 171.0(9) . 2_666
O1T Na1 O2W Na4 178.5(7) . 2_666
W1 Na1 O2W Na4 -151.0(7) . 2_666
Mn1 Na1 O2W Na4 140.8(7) 2_566 2_666
Na3 Na1 O2W Na4 43.0(8) 1_545 2_666
O13W Na2 O3T W3 15.8(10) 1_545 .
O3W Na2 O3T W3 -161.0(10) . .
O5W Na2 O3T W3 -68.4(10) . .
O4W Na2 O3T W3 76(4) . .
O15W Na2 O3T W3 108.1(10) 2_665 .
Na5 Na2 O3T W3 -4.2(10) 1_545 .
O2L Na3 O4T W4 156(2) 2_576 .
O8W Na3 O4T W4 -168(3) . .
O9W Na3 O4T W4 106(3) . .
O7W Na3 O4T W4 -72(3) . .
O6W Na3 O4T W4 9(3) . .
Na4 Na3 O4T W4 147(3) . .
Na1 Na3 O4T W4 -50(3) 1_565 .
O12W Na5 O5T W5 -106.3(17) . .
O13W Na5 O5T W5 64.0(18) . .
O14W Na5 O5T W5 -17.8(17) . .
O7T Na5 O5T W5 160.3(17) 2_575 .
Na2 Na5 O5T W5 59.4(17) 1_565 .
O2L Na3 O7W Na1 -42.8(5) 2_576 1_565
O4T Na3 O7W Na1 145.3(4) . 1_565
O8W Na3 O7W Na1 -130.9(4) . 1_565
O9W Na3 O7W Na1 -6(6) . 1_565
O6W Na3 O7W Na1 63.0(5) . 1_565
Na4 Na3 O7W Na1 -122.6(4) . 1_565
O2L Na3 O8W Na4 79.8(4) 2_576 .
O4T Na3 O8W Na4 -93.7(4) . .
O9W Na3 O8W Na4 -4.2(4) . .
O7W Na3 O8W Na4 172.5(4) . .
O6W Na3 O8W Na4 -105.6(17) . .
Na1 Na3 O8W Na4 143.7(3) 1_565 .
O2W Na4 O8W Na3 173.2(4) 2_666 .
O11W Na4 O8W Na3 -83.5(4) . .
O9W Na4 O8W Na3 4.3(4) . .
O10W Na4 O8W Na3 95.1(6) . .
O18W Na4 O8W Na3 -136(3) 2_666 .
Na1 Na4 O8W Na3 -157.7(3) 2_666 .
O2W Na4 O9W Na3 -45.2(18) 2_666 .
O11W Na4 O9W Na3 77.4(4) . .
O10W Na4 O9W Na3 -94.6(6) . .
O18W Na4 O9W Na3 170.5(3) 2_666 .
O8W Na4 O9W Na3 -4.3(4) . .
Na1 Na4 O9W Na3 38.0(9) 2_666 .
O2L Na3 O9W Na4 -83.7(4) 2_576 .
O4T Na3 O9W Na4 87.9(4) . .
O8W Na3 O9W Na4 4.5(4) . .
O7W Na3 O9W Na4 -121(5) . .
O6W Na3 O9W Na4 170.7(4) . .
Na1 Na3 O9W Na4 -126.2(4) 1_565 .
O2W Na4 O10W Na7 83.2(13) 2_666 2_666
O11W Na4 O10W Na7 176(4) . 2_666
O9W Na4 O10W Na7 -109.9(13) . 2_666
O18W Na4 O10W Na7 -7.1(13) 2_666 2_666
O8W Na4 O10W Na7 166.6(13) . 2_666
Na3 Na4 O10W Na7 -151.6(12) . 2_666
Na1 Na4 O10W Na7 90.3(13) 2_666 2_666
O1L Na1 O13 W3 160.7(6) 2_566 .
O7W Na1 O13 W3 -7.9(9) 1_545 .
O2W Na1 O13 W3 92.3(7) . .
O1W Na1 O13 W3 -112.1(7) . .
O1T Na1 O13 W3 172.4(7) . .
W1 Na1 O13 W3 174.2(9) . .
Mn1 Na1 O13 W3 172.5(5) 2_566 .
Na3 Na1 O13 W3 -26.9(12) 1_545 .
Na4 Na1 O13 W3 66.1(6) 2_666 .
O1L Na1 O13 W1 -13.5(7) 2_566 .
O7W Na1 O13 W1 177.9(4) 1_545 .
O2W Na1 O13 W1 -81.9(5) . .
O1W Na1 O13 W1 73.6(4) . .
O1T Na1 O13 W1 -1.8(3) . .
Mn1 Na1 O13 W1 -1.7(4) 2_566 .
Na3 Na1 O13 W1 158.9(6) 1_545 .
Na4 Na1 O13 W1 -108.1(3) 2_666 .
O5T Na5 O13W Na2 -9.0(7) . 1_565
O12W Na5 O13W Na2 163.0(4) . 1_565
O14W Na5 O13W Na2 78.7(5) . 1_565
O7T Na5 O13W Na2 -103.1(5) 2_575 1_565
O16W Na6 O15W Na2 -43.3(5) . 2_665
O17W Na6 O15W Na2 42.2(4) . 2_665
O19W Na6 O15W Na2 59(2) . 2_665
O18W Na6 O15W Na2 -138.7(4) . 2_665
O2T Na6 O15W Na2 134.4(4) . 2_665
Na7 Na6 O15W Na2 123.3(7) . 2_665
O16W Na6 O18W Na4 102.5(6) . 2_666
O17W Na6 O18W Na4 -149(6) . 2_666
O19W Na6 O18W Na4 13.4(6) . 2_666
O2T Na6 O18W Na4 -72.7(6) . 2_666
O15W Na6 O18W Na4 -162.9(5) . 2_666
Na7 Na6 O18W Na4 -26.6(7) . 2_666
O1 Na7 O19W Na6 -83.9(6) 1_655 .
O12 Na7 O19W Na6 173.3(7) 2_666 .
O2T Na7 O19W Na6 -0.9(7) . .
O10W Na7 O19W Na6 94.5(6) 2_666 .
Na7 Na7 O19W Na6 66.7(18) 2_666 .
O16W Na6 O19W Na7 179.5(7) . .
O17W Na6 O19W Na7 93.4(7) . .
O18W Na6 O19W Na7 -85.5(7) . .
O2T Na6 O19W Na7 0.9(7) . .
O15W Na6 O19W Na7 76(2) . .
O16W Na6 O2T W2 -176(4) . .
O17W Na6 O2T W2 114.7(5) . .
O19W Na6 O2T W2 -160.1(5) . .
O18W Na6 O2T W2 -62.0(5) . .
O15W Na6 O2T W2 31.3(5) . .
Na7 Na6 O2T W2 -159.3(8) . .
O16W Na6 O2T Na7 -16(4) . .
O17W Na6 O2T Na7 -86.0(6) . .
O19W Na6 O2T Na7 -0.8(6) . .
O18W Na6 O2T Na7 97.3(6) . .
O15W Na6 O2T Na7 -169.4(6) . .
O1 Na7 O2T W2 -133.7(9) 1_655 .
O19W Na7 O2T W2 152.5(8) . .
O12 Na7 O2T W2 -5(5) 2_666 .
O10W Na7 O2T W2 74.1(13) 2_666 .
Na7 Na7 O2T W2 14.1(15) 2_666 .
Na6 Na7 O2T W2 151.7(11) . .
O1 Na7 O2T Na6 74.7(7) 1_655 .
O19W Na7 O2T Na6 0.8(6) . .
O12 Na7 O2T Na6 -157(4) 2_666 .
O10W Na7 O2T Na6 -77.6(8) 2_666 .
Na7 Na7 O2T Na6 -137.6(7) 2_666 .
W7 O7M Mn1 O1T -150.4(6) . 2_566
W7 O7M Mn1 O5M -62.5(7) . .
W7 O7M Mn1 O1L 64(4) . .
W7 O7M Mn1 O1 123.8(7) . .
W7 O7M Mn1 N3 33.2(7) . .
W7 O7M Mn1 Na1 -143.6(5) . 2_566
W5 O5M Mn1 O7M 61.7(7) . .
W5 O5M Mn1 O1T 158.6(7) . 2_566
W5 O5M Mn1 O1L -114.0(7) . .
W5 O5M Mn1 O1 110(3) . .
W5 O5M Mn1 N3 -36.7(7) . .
W5 O5M Mn1 Na1 -151.8(6) . 2_566
C6 O1L Mn1 O7M -25(4) . .
Na1 O1L Mn1 O7M 155(4) 2_566 .
C6 O1L Mn1 O1T -170.2(9) . 2_566
Na1 O1L Mn1 O1T 9.8(4) 2_566 2_566
C6 O1L Mn1 O5M 101.4(9) . .
Na1 O1L Mn1 O5M -78.5(4) 2_566 .
C6 O1L Mn1 O1 -84.4(9) . .
Na1 O1L Mn1 O1 95.6(4) 2_566 .
C6 O1L Mn1 N3 6.9(8) . .
Na1 O1L Mn1 N3 -173.1(5) 2_566 .
C6 O1L Mn1 Na1 180.0(10) . 2_566
Na7 O1 Mn1 O7M 76.4(10) 1_455 .
Na7 O1 Mn1 O1T -20.2(10) 1_455 2_566
Na7 O1 Mn1 O5M 29(3) 1_455 .
Na7 O1 Mn1 O1L -108.2(10) 1_455 .
Na7 O1 Mn1 N3 175.5(10) 1_455 .
Na7 O1 Mn1 Na1 -69.7(10) 1_455 2_566
C2 N3 Mn1 O7M -5.4(15) . .
C4 N3 Mn1 O7M 172.9(8) . .
C2 N3 Mn1 O1T -172.2(13) . 2_566
C4 N3 Mn1 O1T 6.0(17) . 2_566
C2 N3 Mn1 O5M 78.6(15) . .
C4 N3 Mn1 O5M -103.1(8) . .
C2 N3 Mn1 O1L 177.4(15) . .
C4 N3 Mn1 O1L -4.4(7) . .
C2 N3 Mn1 O1 -96.8(15) . .
C4 N3 Mn1 O1 81.5(8) . .
C2 N3 Mn1 Na1 172.6(14) . 2_566
C4 N3 Mn1 Na1 -9.1(8) . 2_566
W4 O410 Mn10 O10A 97.7(7) . .
W4 O410 Mn10 O10B -4.6(7) . .
W4 O410 Mn10 O810 -126.6(14) . 2_566
W4 O410 Mn10 O101 -172.8(7) . 2_566
W4 O410 Mn10 O110 -93.6(6) . .
W1 O110 Mn10 O10A 13(7) . .
W1 O110 Mn10 O10B -151(6) . .
W1 O110 Mn10 O810 118(6) . 2_566
W1 O110 Mn10 O410 -56(6) . .
W1 O110 Mn10 O101 32(6) . 2_566
W1 O1S Sb1 O3S -136.4(4) . .
W2 O1S Sb1 O3S 108.3(5) . .
W3 O1S Sb1 O3S -23.2(5) . .
W1 O1S Sb1 O2S 133.9(4) . .
W2 O1S Sb1 O2S 18.6(5) . .
W3 O1S Sb1 O2S -112.9(5) . .
W7 O3S Sb1 O1S -172.7(4) . .
W8 O3S Sb1 O1S 79.7(4) . .
W9 O3S Sb1 O1S -44.0(6) . .
W7 O3S Sb1 O2S -80.6(4) . .
W8 O3S Sb1 O2S 171.8(4) . .
W9 O3S Sb1 O2S 48.1(6) . .
W5 O2S Sb1 O1S 176.2(4) . .
W4 O2S Sb1 O1S -77.4(4) . .
W6 O2S Sb1 O1S 46.1(6) . .
W5 O2S Sb1 O3S 83.5(4) . .
W4 O2S Sb1 O3S -170.1(4) . .
W6 O2S Sb1 O3S -46.6(6) . .
Mn1 O1T W1 O110 16(2) 2_566 .
Na1 O1T W1 O110 -172.9(3) . .
Mn1 O1T W1 O101 -85(2) 2_566 .
Na1 O1T W1 O101 86.1(4) . .
Mn1 O1T W1 O12 106(2) 2_566 .
Na1 O1T W1 O12 -83.2(4) . .
Mn1 O1T W1 O13 -173(2) 2_566 .
Na1 O1T W1 O13 -2.2(3) . .
Mn1 O1T W1 O1S 157.7(15) 2_566 .
Na1 O1T W1 O1S -31.6(11) . .
Mn1 O1T W1 Na1 -171(2) 2_566 .
Mn10 O110 W1 O1T -136(6) . .
Mn10 O110 W1 O101 -30(6) . .
Mn10 O110 W1 O12 129(6) . .
Mn10 O110 W1 O13 76(6) . .
Mn10 O110 W1 O1S 55(6) . .
Mn10 O110 W1 Na1 -148(6) . .
W10 O101 W1 O1T -58(4) 2_566 .
Mn10 O101 W1 O1T -58(4) 2_566 .
W10 O101 W1 O110 -164(3) 2_566 .
Mn10 O101 W1 O110 -164(3) 2_566 .
W10 O101 W1 O12 92(4) 2_566 .
Mn10 O101 W1 O12 92(4) 2_566 .
W10 O101 W1 O13 33(4) 2_566 .
Mn10 O101 W1 O13 33(4) 2_566 .
W10 O101 W1 O1S 105(4) 2_566 .
Mn10 O101 W1 O1S 105(4) 2_566 .
W10 O101 W1 Na1 -8(4) 2_566 .
Mn10 O101 W1 Na1 -8(4) 2_566 .
W2 O12 W1 O1T 169.3(5) . .
Na7 O12 W1 O1T -32.6(7) 2_666 .
W2 O12 W1 O110 -86.8(5) . .
Na7 O12 W1 O110 71.3(7) 2_666 .
W2 O12 W1 O101 18.4(12) . .
Na7 O12 W1 O101 176.5(9) 2_666 .
W2 O12 W1 O13 79.0(4) . .
Na7 O12 W1 O13 -122.9(7) 2_666 .
W2 O12 W1 O1S 4.7(4) . .
Na7 O12 W1 O1S 162.9(7) 2_666 .
W2 O12 W1 Na1 120.2(4) . .
Na7 O12 W1 Na1 -81.6(6) 2_666 .
W3 O13 W1 O1T -173.0(5) . .
Na1 O13 W1 O1T 2.5(4) . .
W3 O13 W1 O110 -23.9(14) . .
Na1 O13 W1 O110 151.6(10) . .
W3 O13 W1 O101 83.4(5) . .
Na1 O13 W1 O101 -101.2(4) . .
W3 O13 W1 O12 -77.7(5) . .
Na1 O13 W1 O12 97.7(4) . .
W3 O13 W1 O1S -2.6(4) . .
Na1 O13 W1 O1S 172.8(4) . .
W3 O13 W1 Na1 -175.4(7) . .
Sb1 O1S W1 O1T 166.0(9) . .
W2 O1S W1 O1T -58.1(11) . .
W3 O1S W1 O1T 32.7(11) . .
Sb1 O1S W1 O110 -51.3(4) . .
W2 O1S W1 O110 84.6(3) . .
W3 O1S W1 O110 175.4(3) . .
Sb1 O1S W1 O101 45.7(4) . .
W2 O1S W1 O101 -178.3(3) . .
W3 O1S W1 O101 -87.6(3) . .
Sb1 O1S W1 O12 -139.3(4) . .
W2 O1S W1 O12 -3.4(3) . .
W3 O1S W1 O12 87.4(3) . .
Sb1 O1S W1 O13 135.0(4) . .
W2 O1S W1 O13 -89.0(3) . .
W3 O1S W1 O13 1.7(3) . .
Sb1 O1S W1 Na1 140.2(3) . .
W2 O1S W1 Na1 -83.8(3) . .
W3 O1S W1 Na1 6.9(3) . .
O1L Na1 W1 O1T -5.8(4) 2_566 .
O7W Na1 W1 O1T 178.6(10) 1_545 .
O2W Na1 W1 O1T -86.6(5) . .
O13 Na1 W1 O1T -176.7(5) . .
O1W Na1 W1 O1T 78.0(5) . .
Mn1 Na1 W1 O1T 1.5(4) 2_566 .
Na3 Na1 W1 O1T 36.4(8) 1_545 .
Na4 Na1 W1 O1T -100.5(4) 2_666 .
O1L Na1 W1 O110 9.3(7) 2_566 .
O7W Na1 W1 O110 -166.3(10) 1_545 .
O2W Na1 W1 O110 -71.5(7) . .
O13 Na1 W1 O110 -161.6(7) . .
O1W Na1 W1 O110 93.1(7) . .
O1T Na1 W1 O110 15.1(7) . .
Mn1 Na1 W1 O110 16.6(6) 2_566 .
Na3 Na1 W1 O110 51.5(11) 1_545 .
Na4 Na1 W1 O110 -85.4(6) 2_666 .
O1L Na1 W1 O101 -108.8(4) 2_566 .
O7W Na1 W1 O101 75.6(10) 1_545 .
O2W Na1 W1 O101 170.4(5) . .
O13 Na1 W1 O101 80.3(4) . .
O1W Na1 W1 O101 -25.0(4) . .
O1T Na1 W1 O101 -103.0(5) . .
Mn1 Na1 W1 O101 -101.5(3) 2_566 .
Na3 Na1 W1 O101 -66.5(8) 1_545 .
Na4 Na1 W1 O101 156.5(3) 2_666 .
O1L Na1 W1 O12 92.7(4) 2_566 .
O7W Na1 W1 O12 -82.9(9) 1_545 .
O2W Na1 W1 O12 11.8(4) . .
O13 Na1 W1 O12 -78.2(4) . .
O1W Na1 W1 O12 176.5(4) . .
O1T Na1 W1 O12 98.5(4) . .
Mn1 Na1 W1 O12 99.9(2) 2_566 .
Na3 Na1 W1 O12 134.9(8) 1_545 .
Na4 Na1 W1 O12 -2.0(3) 2_666 .
O1L Na1 W1 O13 170.9(5) 2_566 .
O7W Na1 W1 O13 -4.7(9) 1_545 .
O2W Na1 W1 O13 90.1(5) . .
O1W Na1 W1 O13 -105.3(5) . .
O1T Na1 W1 O13 176.7(5) . .
Mn1 Na1 W1 O13 178.2(4) 2_566 .
Na3 Na1 W1 O13 -146.8(9) 1_545 .
Na4 Na1 W1 O13 76.2(4) 2_666 .
O1L Na1 W1 O1S 163.5(3) 2_566 .
O7W Na1 W1 O1S -12.2(10) 1_545 .
O2W Na1 W1 O1S 82.6(4) . .
O13 Na1 W1 O1S -7.5(4) . .
O1W Na1 W1 O1S -112.8(4) . .
O1T Na1 W1 O1S 169.3(4) . .
Mn1 Na1 W1 O1S 170.7(2) 2_566 .
Na3 Na1 W1 O1S -154.3(8) 1_545 .
Na4 Na1 W1 O1S 68.8(3) 2_666 .
Na6 O2T W2 O12 117.4(5) . .
Na7 O2T W2 O12 -27.9(11) . .
Na6 O2T W2 O24 -148.0(5) . .
Na7 O2T W2 O24 66.7(11) . .
Na6 O2T W2 O26 -60.0(5) . .
Na7 O2T W2 O26 154.7(10) . .
Na6 O2T W2 O23 27.5(5) . .
Na7 O2T W2 O23 -117.9(11) . .
Na6 O2T W2 O1S 67(2) . .
Na7 O2T W2 O1S -79(2) . .
W1 O12 W2 O2T -176.1(4) . .
Na7 O12 W2 O2T 28.8(8) 2_666 .
W1 O12 W2 O24 80.6(4) . .
Na7 O12 W2 O24 -74.5(8) 2_666 .
W1 O12 W2 O26 -3.5(12) . .
Na7 O12 W2 O26 -158.6(10) 2_666 .
W1 O12 W2 O23 -79.6(4) . .
Na7 O12 W2 O23 125.3(8) 2_666 .
W1 O12 W2 O1S -4.5(4) . .
Na7 O12 W2 O1S -159.6(8) 2_666 .
W4 O24 W2 O2T 122.8(8) . .
W4 O24 W2 O12 -136.4(8) . .
W4 O24 W2 O26 23.1(8) . .
W4 O24 W2 O23 -43.9(16) . .
W4 O24 W2 O1S -63.1(8) . .
W6 O26 W2 O2T -114.8(8) . .
W6 O26 W2 O12 72.6(13) . .
W6 O26 W2 O24 -12.7(8) . .
W6 O26 W2 O23 149.1(8) . .
W6 O26 W2 O1S 73.5(8) . .
W3 O23 W2 O2T 170.4(5) . .
W3 O23 W2 O12 70.5(5) . .
W3 O23 W2 O24 -22.7(13) . .
W3 O23 W2 O26 -89.5(5) . .
W3 O23 W2 O1S -2.8(4) . .
Sb1 O1S W2 O2T 177.6(17) . .
W1 O1S W2 O2T 56(2) . .
W3 O1S W2 O2T -39(2) . .
Sb1 O1S W2 O12 125.0(6) . .
W1 O1S W2 O12 3.7(3) . .
W3 O1S W2 O12 -91.1(3) . .
Sb1 O1S W2 O24 31.5(5) . .
W1 O1S W2 O24 -89.9(3) . .
W3 O1S W2 O24 175.3(3) . .
Sb1 O1S W2 O26 -54.6(5) . .
W1 O1S W2 O26 -176.0(3) . .
W3 O1S W2 O26 89.2(3) . .
Sb1 O1S W2 O23 -141.9(6) . .
W1 O1S W2 O23 96.8(3) . .
W3 O1S W2 O23 2.0(3) . .
Na2 O3T W3 O13 91.2(9) . .
Na2 O3T W3 O38 -6.4(10) . .
Na2 O3T W3 O23 -177.0(9) . .
Na2 O3T W3 O39 -93.6(9) . .
Na2 O3T W3 O1S 145.5(16) . .
W1 O13 W3 O3T 174.4(4) . .
Na1 O13 W3 O3T 0.9(7) . .
W1 O13 W3 O38 -82.6(5) . .
Na1 O13 W3 O38 104.0(6) . .
W1 O13 W3 O23 75.6(5) . .
Na1 O13 W3 O23 -97.8(6) . .
W1 O13 W3 O39 5.9(11) . .
Na1 O13 W3 O39 -167.6(6) . .
W1 O13 W3 O1S 2.4(4) . .
Na1 O13 W3 O1S -171.0(7) . .
W8 O38 W3 O3T -121.0(9) . .
W8 O38 W3 O13 135.7(9) . .
W8 O38 W3 O23 33.8(16) . .
W8 O38 W3 O39 -20.0(9) . .
W8 O38 W3 O1S 63.5(9) . .
W2 O23 W3 O3T -171.3(5) . .
W2 O23 W3 O13 -69.1(5) . .
W2 O23 W3 O38 33.7(12) . .
W2 O23 W3 O39 88.0(5) . .
W2 O23 W3 O1S 2.8(4) . .
W9 O39 W3 O3T 110.6(8) . .
W9 O39 W3 O13 -80.9(11) . .
W9 O39 W3 O38 9.7(8) . .
W9 O39 W3 O23 -152.3(8) . .
W9 O39 W3 O1S -77.6(8) . .
Sb1 O1S W3 O3T -178.2(19) . .
W1 O1S W3 O3T -58(2) . .
W2 O1S W3 O3T 37(2) . .
Sb1 O1S W3 O13 -121.8(5) . .
W1 O1S W3 O13 -2.0(3) . .
W2 O1S W3 O13 93.2(3) . .
Sb1 O1S W3 O38 -25.7(5) . .
W1 O1S W3 O38 94.1(3) . .
W2 O1S W3 O38 -170.7(3) . .
Sb1 O1S W3 O23 143.1(6) . .
W1 O1S W3 O23 -97.1(3) . .
W2 O1S W3 O23 -2.0(3) . .
Sb1 O1S W3 O39 59.7(5) . .
W1 O1S W3 O39 179.5(3) . .
W2 O1S W3 O39 -85.4(3) . .
Na3 O4T W4 O410 -65(3) . .
Na3 O4T W4 O45 33(3) . .
Na3 O4T W4 O46 120(3) . .
Na3 O4T W4 O24 -156(3) . .
Na3 O4T W4 O2S 66(4) . .
Mn10 O410 W4 O4T -38.8(7) . .
Mn10 O410 W4 O45 -139.5(6) . .
Mn10 O410 W4 O46 127.3(8) . .
Mn10 O410 W4 O24 61.3(6) . .
Mn10 O410 W4 O2S 147.3(7) . .
W5 O45 W4 O4T 178.1(5) . .
W5 O45 W4 O410 -77.4(5) . .
W5 O45 W4 O46 79.1(5) . .
W5 O45 W4 O24 21.5(12) . .
W5 O45 W4 O2S 2.7(4) . .
W6 O46 W4 O4T -178.5(5) . .
W6 O46 W4 O410 15.1(12) . .
W6 O46 W4 O45 -79.8(5) . .
W6 O46 W4 O24 82.4(5) . .
W6 O46 W4 O2S -5.2(4) . .
W2 O24 W4 O4T -150.8(8) . .
W2 O24 W4 O410 106.0(8) . .
W2 O24 W4 O45 5.7(16) . .
W2 O24 W4 O46 -52.5(8) . .
W2 O24 W4 O2S 23.9(8) . .
Sb1 O2S W4 O4T -154(3) . .
W5 O2S W4 O4T -37(3) . .
W6 O2S W4 O4T 60(3) . .
Sb1 O2S W4 O410 -21.9(4) . .
W5 O2S W4 O410 95.7(3) . .
W6 O2S W4 O410 -168.1(3) . .
Sb1 O2S W4 O45 -119.8(4) . .
W5 O2S W4 O45 -2.1(3) . .
W6 O2S W4 O45 94.1(3) . .
Sb1 O2S W4 O46 150.0(4) . .
W5 O2S W4 O46 -92.3(3) . .
W6 O2S W4 O46 3.9(3) . .
Sb1 O2S W4 O24 66.9(4) . .
W5 O2S W4 O24 -175.5(3) . .
W6 O2S W4 O24 -79.2(3) . .
Na5 O5T W5 O5M 83.5(17) . .
Na5 O5T W5 O57 178.6(16) . .
Na5 O5T W5 O45 -10.6(17) . .
Na5 O5T W5 O56 -97.4(17) . .
Na5 O5T W5 O2S -70(2) . .
Mn1 O5M W5 O5T 66.5(7) . .
Mn1 O5M W5 O57 -36.0(7) . .
Mn1 O5M W5 O45 165.7(6) . .
Mn1 O5M W5 O56 -110.8(10) . .
Mn1 O5M W5 O2S -120.7(6) . .
W7 O57 W5 O5T -128.2(8) . .
W7 O57 W5 O5M -22.3(9) . .
W7 O57 W5 O45 76.6(13) . .
W7 O57 W5 O56 138.9(9) . .
W7 O57 W5 O2S 66.9(8) . .
W4 O45 W5 O5T -168.3(5) . .
W4 O45 W5 O5M 86.1(5) . .
W4 O45 W5 O57 -12.8(12) . .
W4 O45 W5 O56 -74.6(5) . .
W4 O45 W5 O2S -2.8(4) . .
W6 O56 W5 O5T 170.4(5) . .
W6 O56 W5 O5M -12.2(13) . .
W6 O56 W5 O57 -88.4(4) . .
W6 O56 W5 O45 72.2(4) . .
W6 O56 W5 O2S -1.8(4) . .
Sb1 O2S W5 O5T -177.0(10) . .
W4 O2S W5 O5T 64.4(13) . .
W6 O2S W5 O5T -27.9(13) . .
Sb1 O2S W5 O5M 28.7(4) . .
W4 O2S W5 O5M -89.9(3) . .
W6 O2S W5 O5M 177.8(3) . .
Sb1 O2S W5 O57 -63.1(4) . .
W4 O2S W5 O57 178.3(3) . .
W6 O2S W5 O57 86.0(3) . .
Sb1 O2S W5 O45 120.7(4) . .
W4 O2S W5 O45 2.1(3) . .
W6 O2S W5 O45 -90.3(3) . .
Sb1 O2S W5 O56 -147.8(4) . .
W4 O2S W5 O56 93.6(3) . .
W6 O2S W5 O56 1.3(3) . .
W5 O56 W6 O6T -171.0(4) . .
W5 O56 W6 O69 88.5(4) . .
W5 O56 W6 O26 -0.4(11) . .
W5 O56 W6 O46 -73.7(4) . .
W5 O56 W6 O2S 1.7(4) . .
W9 O69 W6 O6T 137.1(11) . .
W9 O69 W6 O56 -121.7(11) . .
W9 O69 W6 O26 34.9(11) . .
W9 O69 W6 O46 -32(2) . .
W9 O69 W6 O2S -48.3(11) . .
W2 O26 W6 O6T 134.3(8) . .
W2 O26 W6 O56 -36.3(13) . .
W2 O26 W6 O69 -126.1(8) . .
W2 O26 W6 O46 37.5(8) . .
W2 O26 W6 O2S -38.3(7) . .
W4 O46 W6 O6T 179.2(5) . .
W4 O46 W6 O56 78.7(5) . .
W4 O46 W6 O69 -11.5(14) . .
W4 O46 W6 O26 -78.8(5) . .
W4 O46 W6 O2S 5.2(4) . .
Sb1 O2S W6 O6T -174.9(19) . .
W5 O2S W6 O6T 50(2) . .
W4 O2S W6 O6T -44(2) . .
Sb1 O2S W6 O56 133.6(6) . .
W5 O2S W6 O56 -1.4(3) . .
W4 O2S W6 O56 -96.0(3) . .
Sb1 O2S W6 O69 40.6(6) . .
W5 O2S W6 O69 -94.4(3) . .
W4 O2S W6 O69 171.0(3) . .
Sb1 O2S W6 O26 -47.3(6) . .
W5 O2S W6 O26 177.8(3) . .
W4 O2S W6 O26 83.2(3) . .
Sb1 O2S W6 O46 -134.4(6) . .
W5 O2S W6 O46 90.7(3) . .
W4 O2S W6 O46 -3.9(3) . .
Na5 O7T W7 O7M -158.0(6) 2_575 .
Na5 O7T W7 O57 106.5(7) 2_575 .
Na5 O7T W7 O78 -68.2(7) 2_575 .
Na5 O7T W7 O79 19.2(7) 2_575 .
Na5 O7T W7 O3S -18.1(17) 2_575 .
Mn1 O7M W7 O7T -67.4(7) . .
Mn1 O7M W7 O57 36.8(7) . .
Mn1 O7M W7 O78 -163.3(7) . .
Mn1 O7M W7 O79 121.0(9) . .
Mn1 O7M W7 O3S 123.3(6) . .
W5 O57 W7 O7T 128.2(8) . .
W5 O57 W7 O7M 22.5(9) . .
W5 O57 W7 O78 -67.4(14) . .
W5 O57 W7 O79 -137.5(8) . .
W5 O57 W7 O3S -65.5(8) . .
W8 O78 W7 O7T 167.4(5) . .
W8 O78 W7 O7M -87.9(5) . .
W8 O78 W7 O57 2.7(13) . .
W8 O78 W7 O79 72.7(5) . .
W8 O78 W7 O3S 0.7(4) . .
W9 O79 W7 O7T -168.6(5) . .
W9 O79 W7 O7M 3.2(12) . .
W9 O79 W7 O57 88.4(5) . .
W9 O79 W7 O78 -72.7(4) . .
W9 O79 W7 O3S 0.9(4) . .
Sb1 O3S W7 O7T -173.7(10) . .
W8 O3S W7 O7T -53.2(13) . .
W9 O3S W7 O7T 38.8(13) . .
Sb1 O3S W7 O7M -32.3(4) . .
W8 O3S W7 O7M 88.2(3) . .
W9 O3S W7 O7M -179.8(3) . .
Sb1 O3S W7 O57 59.7(4) . .
W8 O3S W7 O57 -179.8(3) . .
W9 O3S W7 O57 -87.8(3) . .
Sb1 O3S W7 O78 -121.0(4) . .
W8 O3S W7 O78 -0.5(3) . .
W9 O3S W7 O78 91.5(3) . .
Sb1 O3S W7 O79 146.9(4) . .
W8 O3S W7 O79 -92.6(3) . .
W9 O3S W7 O79 -0.6(3) . .
W10 O810 W8 O8T 43.3(7) 2_566 .
Mn10 O810 W8 O8T 43.3(7) 2_566 .
W10 O810 W8 O78 143.9(6) 2_566 .
Mn10 O810 W8 O78 143.9(6) 2_566 .
W10 O810 W8 O89 -120.2(8) 2_566 .
Mn10 O810 W8 O89 -120.2(8) 2_566 .
W10 O810 W8 O38 -56.7(7) 2_566 .
Mn10 O810 W8 O38 -56.7(7) 2_566 .
W10 O810 W8 O3S -142.2(7) 2_566 .
Mn10 O810 W8 O3S -142.2(7) 2_566 .
W7 O78 W8 O8T -178.2(5) . .
W7 O78 W8 O810 78.0(5) . .
W7 O78 W8 O89 -77.2(5) . .
W7 O78 W8 O38 -16.1(13) . .
W7 O78 W8 O3S -0.7(4) . .
W9 O89 W8 O8T -179.3(5) . .
W9 O89 W8 O810 -15.7(11) . .
W9 O89 W8 O78 82.2(5) . .
W9 O89 W8 O38 -79.7(5) . .
W9 O89 W8 O3S 6.7(4) . .
W3 O38 W8 O8T 150.1(9) . .
W3 O38 W8 O810 -107.9(9) . .
W3 O38 W8 O78 -11.9(16) . .
W3 O38 W8 O89 49.8(9) . .
W3 O38 W8 O3S -26.9(8) . .
Sb1 O3S W8 O8T 142(3) . .
W7 O3S W8 O8T 23(3) . .
W9 O3S W8 O8T -73(3) . .
Sb1 O3S W8 O810 20.5(4) . .
W7 O3S W8 O810 -98.4(4) . .
W9 O3S W8 O810 165.7(3) . .
Sb1 O3S W8 O78 119.4(5) . .
W7 O3S W8 O78 0.5(3) . .
W9 O3S W8 O78 -95.4(3) . .
Sb1 O3S W8 O89 -150.2(5) . .
W7 O3S W8 O89 91.0(3) . .
W9 O3S W8 O89 -5.0(3) . .
Sb1 O3S W8 O38 -66.0(4) . .
W7 O3S W8 O38 175.1(3) . .
W9 O3S W8 O38 79.2(3) . .
W3 O39 W9 O9T -133.0(8) . .
W3 O39 W9 O79 37.7(13) . .
W3 O39 W9 O69 127.1(8) . .
W3 O39 W9 O89 -35.0(8) . .
W3 O39 W9 O3S 39.9(8) . .
W7 O79 W9 O9T 172.3(4) . .
W7 O79 W9 O39 1.5(10) . .
W7 O79 W9 O69 -88.3(5) . .
W7 O79 W9 O89 74.5(5) . .
W7 O79 W9 O3S -0.8(4) . .
W6 O69 W9 O9T -137.5(11) . .
W6 O69 W9 O39 -33.9(11) . .
W6 O69 W9 O79 121.9(11) . .
W6 O69 W9 O89 50.0(18) . .
W6 O69 W9 O3S 49.4(11) . .
W8 O89 W9 O9T -179.7(5) . .
W8 O89 W9 O39 77.3(5) . .
W8 O89 W9 O79 -79.5(5) . .
W8 O89 W9 O69 -7.2(14) . .
W8 O89 W9 O3S -6.6(4) . .
Sb1 O3S W9 O9T -178.5(18) . .
W7 O3S W9 O9T -44(2) . .
W8 O3S W9 O9T 50(2) . .
Sb1 O3S W9 O39 47.5(6) . .
W7 O3S W9 O39 -178.4(3) . .
W8 O3S W9 O39 -83.9(3) . .
Sb1 O3S W9 O79 -133.4(6) . .
W7 O3S W9 O79 0.6(3) . .
W8 O3S W9 O79 95.1(3) . .
Sb1 O3S W9 O69 -43.7(6) . .
W7 O3S W9 O69 90.3(3) . .
W8 O3S W9 O69 -175.2(3) . .
Sb1 O3S W9 O89 136.5(6) . .
W7 O3S W9 O89 -89.5(3) . .
W8 O3S W9 O89 5.0(3) . .
